data_2000872
loop_
_publ_author_name
'Jones, P. G.'
'Schmidt-B\"ase, K.'
'Edwards, M. R.'
'Kirby, A. J.'

_publ_section_title
;
 Bond length and reactivity. Structure of 2-<i>endo</i>-bornyl
 <i>p</i>-toluenesulfonate
;
_journal_issue 5
_journal_name_full 'Acta Crystallographica Section C'
_journal_page_first 826
_journal_page_last 829
_journal_paper_doi 10.1107/S0108270191012143
_journal_volume 48
_journal_year 1992
_chemical_formula_sum 'C14 H14 N2 O6'
_chemical_formula_weight 306.28
_symmetry_cell_setting monoclinic
_symmetry_space_group_name_Hall '-P 2ybc'
_symmetry_space_group_name_H-M 'P 1 21/c 1'
_cell_angle_alpha 90
_cell_angle_beta 106.46(6)
_cell_angle_gamma 90
_cell_formula_units_Z 8
_cell_length_a 27.830(16)
_cell_length_b 5.820(3)
_cell_length_c 18.389(15)
_cell_volume 2856(3)
_diffrn_radiation_type Mo
_diffrn_radiation_wavelength 0.71069
_exptl_absorpt_coefficient_mu 0.11
_exptl_crystal_density_diffrn 1.42
_exptl_crystal_F_000 1280
_cod_data_source_file ha0049.cif
_cod_data_source_block ha0049a
_cod_original_cell_volume 2856
_cod_database_code 2000872

loop_
_atom_site_label
_atom_site_fract_x
_atom_site_fract_y
_atom_site_fract_z
_atom_site_U_iso_or_equiv
O(2a) .1279(2) .8010(10) .1025(3) .091(2)
O(8a) .0515(2) .9300(11) .0632(3) .132(3)
N(13a) -.0232(2) .4701(14) -.1827(4) .0080(3)
O(13a) -.0562(2) .5985(11) -.1773(3) .116(3)
O(23a) -.0263(2) .3441(11) -.2355(3) .104(3)
N(15a) .1407(3) .1301(13) -.0616(4) .0075(3)
O(15a) .1823(2) .1603(11) -.0183(3) .109(3)
O(25a) .1290(2) -.0300(11) -.1047(3) .102(3)
C(2a) .1406(3) .9652(18) .1658(4) .0096(4)
C(1a) .1585(4) .8377(17) .2381(5) .123(5)
C(3a) .1848(4) 1.109(2) .1673(4) .160(6)
C(4a) .2220(4) 1.084(3) .2332(5) .153(7)
C(5a) .2080(3) 1.1594(13) .3023(4) .086(4)
C(6a) .1695(3) .9794(19) .3031(4) .136(5)
C(7a) .2156(3) .8200(16) .2392(5) .096(4)
C(8a) .0828(2) .8069(12) .0550(3) .065(3)
C(11a) .0752(2) .6298(12) -.0057(3) .055(3)
C(12a) .0308(2) .6308(13) -.0632(4) .060(3)
C(13a) .0241(2) .4678(14) -.1199(4) .060(3)
C(14a) .0587(2) .3005(13) -.1202(4) .062(3)
C(15a) .1024(2) .3065(12) -.0627(4) .053(3)
C(16a) .1114(2) .4711(12) -.0056(3) .056(3)
O(2b) .41080(10) -.1136(7) .0571(2) .056(2)
O(8b) .45500(10) -.3834(8) .0186(2) .066(2)
N(13b) .5328(2) .4589(10) .2074(3) .053(2)
O(13b) .4911(2) .5366(7) .2008(2) .060(2)
O(23b) .5713(2) .5471(8) .2469(3) .075(2)
N(15b) .6370(2) -.1344(14) .1392(4) .075(3)
O(15b) .6728(2) -.0198(11) .1701(3) .112(3)
O(25b) .6389(2) -.3232(11) .1126(3) .101(3)
C(1b) .3206(2) -.0954(14) .0187(4) .075(3)
C(2b) .3655(2) -.2516(12) .0288(4) .061(3)
C(3b) .3605(2) -.4208(14) .0873(4) .096(4)
C(4b) .3138(3) -.346(2) .1068(5) .115(5)
C(5b) .2683(3) -.4092(17) .0398(6) .131(5)
C(6b) .2749(3) -.2405(16) -.0211(5) .123(5)
C(7b) .3161(3) -.0886(17) .0994(4) .096(4)
C(8b) .4532(2) -.2095(11) .0503(3) .046(2)
C(11b) .4977(2) -.0697(11) .0895(3) .040(2)
C(12b) .4939(2) .1384(11) .1265(3) .042(2)
C(13b) .5369(2) .2452(10) .1654(3) .041(2)
C(14b) .5842(2) .1681(12) .1707(3) .053(3)
C(15b) .5867(2) -.0378(13) .1329(3) .050(3)
C(16b) .5451(2) -.1544(11) .0927(3) .041(2)
H(2a) .1109 1.0554 .1597 ?
H(1a) .1360 .7139 .2395 ?
H(3aa) .1746 1.2673 .1617 ?
H(3ab) .1974 1.0652 .1258 ?
H(4a) .2524 1.1601 .2319 ?
H(5aa) .2360 1.1531 .3470 ?
H(5ab) .1940 1.3112 .2967 ?
H(6aa) .1393 1.0545 .3055 ?
H(6ab) .1819 .8848 .3472 ?
H(7aa) .2205 .7369 .1968 ?
H(7ab) .2366 .7560 .2855 ?
H(12a) .0052 .7419 -.0637 ?
H(14a) .0526 .1848 -.1589 ?
H(16a) .1428 .4734 .0334 ?
H(1b) .3229 .0476 -.0061 ?
H(2b) .3672 -.3261 -.0170 ?
H(3ba) .3569 -.5740 .0672 ?
H(3bb) .3891 -.4140 .1312 ?
H(4b) .3115 -.4088 .1540 ?
H(5ba) .2373 -.3832 .0518 ?
H(5bb) .2698 -.5660 .0243 ?
H(6ba) .2457 -.1452 -.0388 ?
H(6bb) .2808 -.3223 -.0631 ?
H(7ba) .2863 -.0126 .1032 ?
H(7bb) .3449 -.0216 .1349 ?
H(12b) .4618 .2030 .1243 ?
H(14b) .6137 .2499 .1984 ?
H(16b) .5484 -.2941 .0668 ?
